data_1544513
loop_
_publ_author_name
'Shopov, Dimitar Y.'
'Rudshteyn, Benjamin'
'Campos, Jes\'us'
'Vinyard, David J.'
'Batista, Victor S.'
'Brudvig, Gary W.'
'Crabtree, Robert H.'

_publ_section_title
;
 A full set of iridium(iv) pyridine-alkoxide stereoisomers: highly
 geometry-dependent redox properties.
;
_journal_issue 2
_journal_name_full 'Chemical science'
_journal_page_first 1642
_journal_page_last 1652
_journal_paper_doi 10.1039/c6sc03758e
_journal_volume 8
_journal_year 2017
_chemical_formula_moiety 'C16 H20 Cl2 Ir N2 O2, 0.5(C4 H8 O2)'
_chemical_formula_sum 'C18 H24 Cl2 Ir N2 O3'
_chemical_formula_weight 579.49
_chemical_name_common 'Ir(pyalk)2Cl2, "green isomer"'
_chemical_name_systematic 'cis-Cl, cis-O, trans-N-bis(2-{pyridin-2-yl}propan-2-olato)-dichloro-iridium(IV)'
_space_group_crystal_system monoclinic
_space_group_IT_number 14
_space_group_name_Hall '-P 2yn'
_space_group_name_H-M_alt 'P 1 21/n 1'
_symmetry_space_group_name_Hall '-P 2yn'
_symmetry_space_group_name_H-M 'P 1 21/n 1'
_atom_sites_solution_hydrogens geom
_audit_creation_method SHELXL-2014/7
_audit_update_record
;
2016-08-03 deposited with the CCDC.
2016-11-07 downloaded from the CCDC.
;
_cell_angle_alpha 90
_cell_angle_beta 95.040(7)
_cell_angle_gamma 90
_cell_formula_units_Z 4
_cell_length_a 7.90010(10)
_cell_length_b 18.4626(3)
_cell_length_c 14.3136(10)
_cell_measurement_reflns_used 18526
_cell_measurement_temperature 93(2)
_cell_measurement_theta_max 68.2
_cell_measurement_theta_min 2.4
_cell_volume 2079.66(15)
_computing_cell_refinement 'CrystalClear-SM Expert 2.0 r12 (Rigaku, 2011)'
_computing_data_collection 'CrystalClear-SM Expert 2.0 r12 (Rigaku, 2011)'
_computing_data_reduction 'CrystalClear-SM Expert 2.0 r12 (Rigaku, 2011)'
_computing_structure_refinement 'SHELXL-2014/7 (Sheldrick, 2014)'
_computing_structure_solution 'SHELXS-97 (Sheldrick, 2008)'
_diffrn_ambient_temperature 93(2)
_diffrn_detector_area_resol_mean 22.2
_diffrn_measured_fraction_theta_full 1.000
_diffrn_measured_fraction_theta_max 0.998
_diffrn_measurement_device_type 'Rigaku Saturn 944+ CCD'
_diffrn_measurement_method \w
_diffrn_radiation_monochromator confocal
_diffrn_radiation_source 'microfocus rotating anode'
_diffrn_radiation_type CuK\a
_diffrn_radiation_wavelength 1.54178
_diffrn_reflns_av_R_equivalents 0.0539
_diffrn_reflns_av_unetI/netI 0.0225
_diffrn_reflns_Laue_measured_fraction_full 1.000
_diffrn_reflns_Laue_measured_fraction_max 0.998
_diffrn_reflns_limit_h_max 9
_diffrn_reflns_limit_h_min -9
_diffrn_reflns_limit_k_max 22
_diffrn_reflns_limit_k_min -21
_diffrn_reflns_limit_l_max 17
_diffrn_reflns_limit_l_min -17
_diffrn_reflns_number 60998
_diffrn_reflns_point_group_measured_fraction_full 1.000
_diffrn_reflns_point_group_measured_fraction_max 0.998
_diffrn_reflns_theta_full 67.687
_diffrn_reflns_theta_max 68.353
_diffrn_reflns_theta_min 3.917
_exptl_absorpt_coefficient_mu 14.959
_exptl_absorpt_correction_T_max 1.000
_exptl_absorpt_correction_T_min 0.616
_exptl_absorpt_correction_type multi-scan
_exptl_absorpt_process_details 'Jacobson, R. (1998) Private Communication'
_exptl_crystal_colour 'Dark green'
_exptl_crystal_density_diffrn 1.851
_exptl_crystal_description Block
_exptl_crystal_F_000 1124
_exptl_crystal_recrystallization_method 'Re-crystallisation from solvent: Ethyl acetate, pentane'
_exptl_crystal_size_max 0.200
_exptl_crystal_size_mid 0.200
_exptl_crystal_size_min 0.200
_refine_diff_density_max 0.901
_refine_diff_density_min -0.946
_refine_diff_density_rms 0.118
_refine_ls_extinction_method none
_refine_ls_goodness_of_fit_ref 1.061
_refine_ls_hydrogen_treatment constr
_refine_ls_matrix_type full
_refine_ls_number_parameters 269
_refine_ls_number_reflns 3812
_refine_ls_number_restraints 42
_refine_ls_restrained_S_all 1.056
_refine_ls_R_factor_all 0.0307
_refine_ls_R_factor_gt 0.0284
_refine_ls_shift/su_max 0.001
_refine_ls_shift/su_mean 0.000
_refine_ls_structure_factor_coef Fsqd
_refine_ls_weighting_details 'w=1/[\s^2^(Fo^2^)+(0.0280P)^2^+8.9233P] where P=(Fo^2^+2Fc^2^)/3'
_refine_ls_weighting_scheme calc
_refine_ls_wR_factor_gt 0.0681
_refine_ls_wR_factor_ref 0.0700
_reflns_Friedel_coverage 0.000
_reflns_number_gt 3564
_reflns_number_total 3812
_reflns_threshold_expression 'I > 2\s(I)'
_cod_data_source_file c6sc03758e2.cif
_cod_data_source_block 4iv
_cod_depositor_comments
;Adding full bibliography for 1544510--1544517.cif.

 Adding full bibliography for 1544510--1544517.cif.
;
_cod_database_code 1544513
_shelx_shelxl_version_number 2014/7
_shelx_space_group_comment
;
The symmetry employed for this shelxl refinement is uniquely defined
by the following loop, which should always be used as a source of
symmetry information in preference to the above space-group names.
They are only intended as comments.
;
_shelx_estimated_absorpt_t_min 0.154
_shelx_estimated_absorpt_t_max 0.154

loop_
_space_group_symop_operation_xyz
'x, y, z'
'-x+1/2, y+1/2, -z+1/2'
'-x, -y, -z'
'x-1/2, -y-1/2, z-1/2'

loop_
_atom_site_label
_atom_site_type_symbol
_atom_site_fract_x
_atom_site_fract_y
_atom_site_fract_z
_atom_site_U_iso_or_equiv
_atom_site_adp_type
_atom_site_occupancy
_atom_site_site_symmetry_order
_atom_site_calc_flag
_atom_site_refinement_flags_posn
_atom_site_refinement_flags_adp
_atom_site_refinement_flags_occupancy
_atom_site_disorder_assembly
_atom_site_disorder_group
Ir1 Ir 0.82676(2) 0.13967(2) 0.70574(2) 0.02526(8) Uani 1 1 d . . . . .
Cl1 Cl 0.91845(14) 0.12500(6) 0.55412(7) 0.0328(2) Uani 1 1 d . . . . .
Cl2 Cl 0.69295(15) 0.24900(6) 0.65570(8) 0.0349(3) Uani 1 1 d . . . . .
O1 O 0.7504(4) 0.15401(18) 0.8303(2) 0.0331(7) Uani 1 1 d . . . . .
C15 C 0.8227(8) -0.0402(3) 0.8361(4) 0.0509(14) Uani 1 1 d . . . . .
H15A H 0.9347 -0.0469 0.8702 0.076 Uiso 1 1 calc R U . . .
H15B H 0.7610 -0.0863 0.8335 0.076 Uiso 1 1 calc R U . . .
H15C H 0.7584 -0.0040 0.8685 0.076 Uiso 1 1 calc R U . . .
O2 O 0.9424(4) 0.05052(17) 0.7437(2) 0.0321(7) Uani 1 1 d . . . . .
N1 N 1.0276(5) 0.1998(2) 0.7596(3) 0.0275(8) Uani 1 1 d . . . . .
N2 N 0.6313(5) 0.0701(2) 0.6666(3) 0.0305(8) Uani 1 1 d . . . . .
C13 C 0.6710(6) 0.0002(3) 0.6861(3) 0.0337(10) Uani 1 1 d . . . . .
C5 C 1.0223(6) 0.2156(2) 0.8516(3) 0.0305(10) Uani 1 1 d . . . . .
C14 C 0.8446(6) -0.0143(3) 0.7366(4) 0.0339(10) Uani 1 1 d . . . . .
C6 C 0.8697(6) 0.1870(3) 0.8977(3) 0.0315(10) Uani 1 1 d . . . . .
C1 C 1.1571(6) 0.2225(3) 0.7127(4) 0.0386(11) Uani 1 1 d . . . . .
H1 H 1.1570 0.2114 0.6478 0.046 Uiso 1 1 calc R U . . .
C12 C 0.5520(7) -0.0533(3) 0.6609(4) 0.0417(12) Uani 1 1 d . . . . .
H12 H 0.5782 -0.1026 0.6741 0.050 Uiso 1 1 calc R U . . .
C9 C 0.4783(6) 0.0884(3) 0.6255(4) 0.0366(11) Uani 1 1 d . . . . .
H9 H 0.4526 0.1381 0.6140 0.044 Uiso 1 1 calc R U . . .
C7 C 0.9287(8) 0.1304(3) 0.9712(4) 0.0467(14) Uani 1 1 d . . . . .
H7A H 0.8305 0.1122 1.0014 0.070 Uiso 1 1 calc R U . . .
H7B H 1.0098 0.1525 1.0186 0.070 Uiso 1 1 calc R U . . .
H7C H 0.9836 0.0902 0.9409 0.070 Uiso 1 1 calc R U . . .
C2AA C 1.2896(7) 0.2759(3) 0.8499(4) 0.0437(13) Uani 1 1 d . . . . .
H2AA H 1.3823 0.3013 0.8816 0.052 Uiso 1 1 calc R U . . .
C11 C 0.3963(7) -0.0348(3) 0.6170(4) 0.0456(13) Uani 1 1 d . . . . .
H11 H 0.3154 -0.0713 0.5986 0.055 Uiso 1 1 calc R U . . .
C1AA C 1.1545(6) 0.2538(3) 0.8985(4) 0.0356(11) Uani 1 1 d . . . . .
H1AA H 1.1527 0.2646 0.9633 0.043 Uiso 1 1 calc R U . . .
C8 C 0.7763(7) 0.2492(3) 0.9417(4) 0.0441(13) Uani 1 1 d . . . . .
H8A H 0.7361 0.2838 0.8928 0.066 Uiso 1 1 calc R U . . .
H8B H 0.8539 0.2737 0.9887 0.066 Uiso 1 1 calc R U . . .
H8C H 0.6791 0.2299 0.9718 0.066 Uiso 1 1 calc R U . . .
C16 C 0.9447(7) -0.0685(3) 0.6839(5) 0.0596(18) Uani 1 1 d . . . . .
H16A H 1.0604 -0.0723 0.7143 0.089 Uiso 1 1 calc R U . . .
H16B H 0.9491 -0.0522 0.6190 0.089 Uiso 1 1 calc R U . . .
H16C H 0.8892 -0.1159 0.6844 0.089 Uiso 1 1 calc R U . . .
C10 C 0.3587(7) 0.0371(3) 0.6000(4) 0.0438(13) Uani 1 1 d . . . . .
H10 H 0.2507 0.0508 0.5709 0.053 Uiso 1 1 calc R U . . .
C2 C 1.2893(7) 0.2612(3) 0.7556(4) 0.0458(13) Uani 1 1 d . . . . .
H2 H 1.3793 0.2776 0.7211 0.055 Uiso 1 1 calc R U . . .
C50A C 0.360(5) 1.0667(16) 0.873(2) 0.071(7) Uani 0.5 1 d D U P A -1
H50A H 0.3046 1.0621 0.8090 0.107 Uiso 0.5 1 calc R U P A -1
H50B H 0.4646 1.0953 0.8709 0.107 Uiso 0.5 1 calc R U P A -1
H50C H 0.2836 1.0909 0.9128 0.107 Uiso 0.5 1 calc R U P A -1
C51A C 0.4051(16) 0.9908(8) 0.9123(9) 0.057(3) Uani 0.5 1 d D U P A -1
C52A C 0.5591(17) 0.9305(7) 1.0389(8) 0.057(3) Uani 0.5 1 d D U P A -1
H52A H 0.6306 0.9066 0.9946 0.069 Uiso 0.5 1 calc R U P A -1
H52B H 0.4622 0.8987 1.0505 0.069 Uiso 0.5 1 calc R U P A -1
C53A C 0.663(4) 0.9525(14) 1.1305(17) 0.059(7) Uani 0.5 1 d D U P A -1
H53A H 0.5926 0.9832 1.1677 0.089 Uiso 0.5 1 calc R U P A -1
H53B H 0.7638 0.9794 1.1158 0.089 Uiso 0.5 1 calc R U P A -1
H53C H 0.6971 0.9090 1.1664 0.089 Uiso 0.5 1 calc R U P A -1
O1A O 0.3604(13) 0.9335(6) 0.8774(7) 0.075(3) Uani 0.5 1 d . U P A -1
O2A O 0.50(2) 1.004(3) 1.005(7) 0.057(5) Uani 0.5 1 d D U P A -1

loop_
_atom_site_aniso_label
_atom_site_aniso_U_11
_atom_site_aniso_U_22
_atom_site_aniso_U_33
_atom_site_aniso_U_23
_atom_site_aniso_U_13
_atom_site_aniso_U_12
Ir1 0.02587(12) 0.02501(12) 0.02408(12) 0.00004(7) -0.00238(8) -0.00032(7)
Cl1 0.0365(6) 0.0378(6) 0.0234(5) -0.0022(4) -0.0010(4) 0.0009(5)
Cl2 0.0392(6) 0.0302(6) 0.0349(6) 0.0033(5) 0.0004(5) 0.0064(5)
O1 0.0276(16) 0.0370(18) 0.0337(18) 0.0020(14) -0.0018(13) -0.0038(14)
C15 0.048(3) 0.046(3) 0.056(4) 0.016(3) -0.008(3) -0.008(3)
O2 0.0292(16) 0.0310(17) 0.0347(17) -0.0003(14) -0.0043(13) -0.0037(13)
N1 0.0292(19) 0.0272(19) 0.0256(19) 0.0003(15) -0.0004(15) -0.0008(16)
N2 0.029(2) 0.033(2) 0.029(2) -0.0006(16) -0.0007(16) -0.0002(16)
C13 0.035(3) 0.031(2) 0.034(3) -0.006(2) 0.000(2) -0.002(2)
C5 0.038(3) 0.027(2) 0.027(2) 0.0002(19) 0.0014(19) 0.0015(19)
C14 0.033(2) 0.026(2) 0.042(3) 0.000(2) -0.003(2) 0.0026(19)
C6 0.033(2) 0.029(2) 0.031(2) -0.003(2) 0.0008(19) -0.0033(19)
C1 0.041(3) 0.042(3) 0.034(3) -0.008(2) 0.009(2) -0.011(2)
C12 0.040(3) 0.036(3) 0.049(3) -0.009(2) 0.005(2) -0.007(2)
C9 0.026(2) 0.043(3) 0.039(3) 0.000(2) -0.007(2) -0.001(2)
C7 0.057(4) 0.043(3) 0.039(3) 0.009(2) -0.006(3) -0.007(3)
C2AA 0.035(3) 0.048(3) 0.047(3) -0.016(3) -0.002(2) -0.012(2)
C11 0.038(3) 0.051(3) 0.048(3) -0.011(3) 0.002(2) -0.013(2)
C1AA 0.035(3) 0.038(3) 0.033(3) -0.008(2) -0.001(2) -0.003(2)
C8 0.049(3) 0.036(3) 0.049(3) -0.012(2) 0.014(3) -0.001(2)
C16 0.037(3) 0.047(4) 0.093(5) -0.029(3) 0.001(3) 0.005(3)
C10 0.030(3) 0.059(4) 0.040(3) -0.001(3) -0.005(2) -0.004(2)
C2 0.042(3) 0.052(3) 0.044(3) -0.014(3) 0.010(2) -0.015(3)
C50A 0.042(10) 0.092(11) 0.077(15) 0.025(13) -0.005(9) 0.004(12)
C51A 0.049(7) 0.083(8) 0.039(6) 0.016(5) 0.004(5) -0.010(6)
C52A 0.064(8) 0.059(7) 0.049(6) 0.020(6) 0.004(5) -0.012(6)
C53A 0.063(17) 0.077(15) 0.038(9) -0.007(8) 0.004(8) 0.019(11)
O1A 0.073(6) 0.093(7) 0.058(6) 0.008(5) -0.004(5) -0.023(6)
O2A 0.054(6) 0.064(9) 0.053(17) 0.011(9) 0.000(13) -0.005(14)

loop_
_atom_type_symbol
_atom_type_description
_atom_type_scat_dispersion_real
_atom_type_scat_dispersion_imag
_atom_type_scat_source
C C 0.0181 0.0091 'International Tables Vol C Tables 4.2.6.8 and 6.1.1.4'
H H 0.0000 0.0000 'International Tables Vol C Tables 4.2.6.8 and 6.1.1.4'
Cl Cl 0.3639 0.7018 'International Tables Vol C Tables 4.2.6.8 and 6.1.1.4'
Ir Ir -4.7710 6.5667 'International Tables Vol C Tables 4.2.6.8 and 6.1.1.4'
N N 0.0311 0.0180 'International Tables Vol C Tables 4.2.6.8 and 6.1.1.4'
O O 0.0492 0.0322 'International Tables Vol C Tables 4.2.6.8 and 6.1.1.4'

loop_
_geom_angle_atom_site_label_1
_geom_angle_atom_site_label_2
_geom_angle_atom_site_label_3
_geom_angle
O2 Ir1 O1 92.01(14)
O2 Ir1 N1 91.41(14)
O1 Ir1 N1 82.70(14)
O2 Ir1 N2 82.51(14)
O1 Ir1 N2 92.81(14)
N1 Ir1 N2 172.33(15)
O2 Ir1 Cl2 178.00(10)
O1 Ir1 Cl2 89.72(10)
N1 Ir1 Cl2 87.82(11)
N2 Ir1 Cl2 98.41(11)
O2 Ir1 Cl1 89.14(10)
O1 Ir1 Cl1 178.76(10)
N1 Ir1 Cl1 96.84(11)
N2 Ir1 Cl1 87.78(11)
Cl2 Ir1 Cl1 89.12(4)
C6 O1 Ir1 116.0(3)
C14 C15 H15A 109.5
C14 C15 H15B 109.5
H15A C15 H15B 109.5
C14 C15 H15C 109.5
H15A C15 H15C 109.5
H15B C15 H15C 109.5
C14 O2 Ir1 117.1(3)
C1 N1 C5 120.7(4)
C1 N1 Ir1 125.9(3)
C5 N1 Ir1 113.4(3)
C9 N2 C13 121.0(4)
C9 N2 Ir1 126.2(3)
C13 N2 Ir1 112.7(3)
N2 C13 C12 119.1(5)
N2 C13 C14 116.8(4)
C12 C13 C14 124.2(5)
N1 C5 C1AA 119.7(4)
N1 C5 C6 116.2(4)
C1AA C5 C6 124.0(4)
O2 C14 C16 106.6(4)
O2 C14 C13 110.4(4)
C16 C14 C13 111.6(4)
O2 C14 C15 107.6(4)
C16 C14 C15 111.4(5)
C13 C14 C15 109.2(4)
O1 C6 C5 110.9(4)
O1 C6 C7 108.5(4)
C5 C6 C7 109.3(4)
O1 C6 C8 106.6(4)
C5 C6 C8 110.4(4)
C7 C6 C8 111.1(4)
N1 C1 C2 121.7(5)
N1 C1 H1 119.2
C2 C1 H1 119.2
C11 C12 C13 120.0(5)
C11 C12 H12 120.0
C13 C12 H12 120.0
N2 C9 C10 121.2(5)
N2 C9 H9 119.4
C10 C9 H9 119.4
C6 C7 H7A 109.5
C6 C7 H7B 109.5
H7A C7 H7B 109.5
C6 C7 H7C 109.5
H7A C7 H7C 109.5
H7B C7 H7C 109.5
C2 C2AA C1AA 119.9(5)
C2 C2AA H2AA 120.0
C1AA C2AA H2AA 120.0
C12 C11 C10 119.4(5)
C12 C11 H11 120.3
C10 C11 H11 120.3
C5 C1AA C2AA 119.2(5)
C5 C1AA H1AA 120.4
C2AA C1AA H1AA 120.4
C6 C8 H8A 109.5
C6 C8 H8B 109.5
H8A C8 H8B 109.5
C6 C8 H8C 109.5
H8A C8 H8C 109.5
H8B C8 H8C 109.5
C14 C16 H16A 109.5
C14 C16 H16B 109.5
H16A C16 H16B 109.5
C14 C16 H16C 109.5
H16A C16 H16C 109.5
H16B C16 H16C 109.5
C9 C10 C11 119.2(5)
C9 C10 H10 120.4
C11 C10 H10 120.4
C1 C2 C2AA 118.7(5)
C1 C2 H2 120.7
C2AA C2 H2 120.7
C51A C50A H50A 109.5
C51A C50A H50B 109.5
H50A C50A H50B 109.5
C51A C50A H50C 109.5
H50A C50A H50C 109.5
H50B C50A H50C 109.5
O1A C51A O2A 128(2)
O1A C51A C50A 126.5(16)
O2A C51A C50A 105(3)
O2A C52A C53A 99(2)
O2A C52A H52A 112.0
C53A C52A H52A 112.0
O2A C52A H52B 112.0
C53A C52A H52B 112.0
H52A C52A H52B 109.6
C52A C53A H53A 109.5
C52A C53A H53B 109.5
H53A C53A H53B 109.5
C52A C53A H53C 109.5
H53A C53A H53C 109.5
H53B C53A H53C 109.5
C52A O2A C51A 105(4)

loop_
_geom_bond_atom_site_label_1
_geom_bond_atom_site_label_2
_geom_bond_distance
Ir1 O2 1.937(3)
Ir1 O1 1.950(3)
Ir1 N1 2.032(4)
Ir1 N2 2.048(4)
Ir1 Cl2 2.3604(11)
Ir1 Cl1 2.3630(11)
O1 C6 1.425(5)
C15 C14 1.526(8)
C15 H15A 0.9800
C15 H15B 0.9800
C15 H15C 0.9800
O2 C14 1.423(6)
N1 C1 1.340(6)
N1 C5 1.353(6)
N2 C9 1.340(6)
N2 C13 1.352(6)
C13 C12 1.388(7)
C13 C14 1.518(7)
C5 C1AA 1.385(7)
C5 C6 1.519(7)
C14 C16 1.516(7)
C6 C7 1.527(7)
C6 C8 1.530(7)
C1 C2 1.366(7)
C1 H1 0.9500
C12 C11 1.374(8)
C12 H12 0.9500
C9 C10 1.366(7)
C9 H9 0.9500
C7 H7A 0.9800
C7 H7B 0.9800
C7 H7C 0.9800
C2AA C2 1.377(8)
C2AA C1AA 1.386(7)
C2AA H2AA 0.9500
C11 C10 1.377(8)
C11 H11 0.9500
C1AA H1AA 0.9500
C8 H8A 0.9800
C8 H8B 0.9800
C8 H8C 0.9800
C16 H16A 0.9800
C16 H16B 0.9800
C16 H16C 0.9800
C10 H10 0.9500
C2 H2 0.9500
C50A C51A 1.54(2)
C50A H50A 0.9800
C50A H50B 0.9800
C50A H50C 0.9800
C51A O1A 1.210(17)
C51A O2A 1.50(4)
C52A O2A 1.49(4)
C52A C53A 1.54(2)
C52A H52A 0.9900
C52A H52B 0.9900
C53A H53A 0.9800
C53A H53B 0.9800
C53A H53C 0.9800
